data_7022182
loop_
_publ_author_name
'Lehmann, Ulrike'
'Lach, Jochen'
'Loose, Claudia'
'Hahn, Torsten'
'Kersting, Berthold'
'Kortus, Jens'

_publ_section_title
;
 Binuclear nickel complexes with an edge sharing bis(square-pyramidal)
 N3Ni(\m-S2)NiN3 core: synthesis, characterization, crystal structure and
 magnetic properties.
;
_journal_issue 4
_journal_name_full 'Dalton transactions (Cambridge, England : 2003)'
_journal_page_first 987
_journal_page_last 996
_journal_paper_doi 10.1039/c2dt31973j
_journal_volume 42
_journal_year 2013
_chemical_formula_structural
;
[Ni2L2][ClO4]2n(EtOH)n(MECN)
;
_chemical_formula_sum 'C36 H60 Cl2 N6 Ni2 O8 S2'
_chemical_formula_weight 957.34
_chemical_name_systematic
;
?
;
_space_group_IT_number 2
_symmetry_cell_setting triclinic
_symmetry_space_group_name_Hall '-P 1'
_symmetry_space_group_name_H-M 'P -1'
_atom_sites_solution_hydrogens constr
_atom_sites_solution_primary direct
_atom_sites_solution_secondary difmap
_audit_creation_method SHELXL-97
_cell_angle_alpha 108.23(3)
_cell_angle_beta 97.53(3)
_cell_angle_gamma 99.30(3)
_cell_formula_units_Z 2
_cell_length_a 12.800(3)
_cell_length_b 14.108(3)
_cell_length_c 16.996(3)
_cell_measurement_temperature 203(2)
_cell_volume 2822.3(13)
_computing_cell_refinement 'STOE X-Area'
_computing_data_collection 'STOE X-Area'
_computing_data_reduction 'STOE X-Area'
_computing_molecular_graphics 'ORTEP-3 for Windows (Farrugia, 1997)'
_computing_structure_refinement 'SHELXL-97 (Sheldrick, 1997)'
_computing_structure_solution 'SHELXS-97 (Sheldrick, 1997)'
_diffrn_ambient_temperature 203(2)
_diffrn_measured_fraction_theta_full 0.993
_diffrn_measured_fraction_theta_max 0.993
_diffrn_measurement_device_type 'STOE IPDS-2T'
_diffrn_measurement_method hemisphere
_diffrn_radiation_monochromator graphite
_diffrn_radiation_source 'fine-focus sealed tube'
_diffrn_radiation_type MoK\a
_diffrn_radiation_wavelength 0.71073
_diffrn_reflns_av_R_equivalents 0.0551
_diffrn_reflns_av_sigmaI/netI 0.0586
_diffrn_reflns_limit_h_max 15
_diffrn_reflns_limit_h_min -15
_diffrn_reflns_limit_k_max 16
_diffrn_reflns_limit_k_min -16
_diffrn_reflns_limit_l_max 20
_diffrn_reflns_limit_l_min -20
_diffrn_reflns_number 20993
_diffrn_reflns_theta_full 25.00
_diffrn_reflns_theta_max 25.00
_diffrn_reflns_theta_min 3.19
_exptl_absorpt_coefficient_mu 0.878
_exptl_absorpt_correction_T_max 0.9574
_exptl_absorpt_correction_T_min 0.8236
_exptl_absorpt_correction_type empirical
_exptl_absorpt_process_details SADABS
_exptl_crystal_colour green
_exptl_crystal_density_diffrn 1.127
_exptl_crystal_density_method 'not measured'
_exptl_crystal_description block
_exptl_crystal_F_000 1008
_exptl_crystal_size_max 0.23
_exptl_crystal_size_mid 0.16
_exptl_crystal_size_min 0.05
_platon_squeeze_details
;
;
_refine_diff_density_max 0.611
_refine_diff_density_min -0.684
_refine_diff_density_rms 0.087
_refine_ls_extinction_coef 0.0087(14)
_refine_ls_extinction_expression Fc^*^=kFc[1+0.001xFc^2^\l^3^/sin(2\q)]^-1/4^
_refine_ls_extinction_method SHELXL
_refine_ls_goodness_of_fit_ref 1.022
_refine_ls_hydrogen_treatment mixed
_refine_ls_matrix_type full
_refine_ls_number_parameters 500
_refine_ls_number_reflns 9885
_refine_ls_number_restraints 96
_refine_ls_restrained_S_all 1.050
_refine_ls_R_factor_all 0.0915
_refine_ls_R_factor_gt 0.0674
_refine_ls_shift/su_max 0.001
_refine_ls_shift/su_mean 0.000
_refine_ls_structure_factor_coef Fsqd
_refine_ls_weighting_details 'calc w=1/[\s^2^(Fo^2^)+(0.1209P)^2^+0.0000P] where P=(Fo^2^+2Fc^2^)/3'
_refine_ls_weighting_scheme calc
_refine_ls_wR_factor_gt 0.1872
_refine_ls_wR_factor_ref 0.1987
_reflns_number_gt 6491
_reflns_number_total 9885
_reflns_threshold_expression >2sigma(I)
_cod_data_source_file c2dt31973j.txt
_cod_data_source_block 4
_cod_original_cell_volume 2822.2(10)
_cod_original_sg_symbol_H-M P-1
_cod_database_code 7022182

loop_
_symmetry_equiv_pos_as_xyz
'x, y, z'
'-x, -y, -z'

loop_
_atom_site_label
_atom_site_type_symbol
_atom_site_fract_x
_atom_site_fract_y
_atom_site_fract_z
_atom_site_U_iso_or_equiv
_atom_site_adp_type
_atom_site_occupancy
_atom_site_symmetry_multiplicity
_atom_site_calc_flag
_atom_site_refinement_flags
_atom_site_disorder_assembly
_atom_site_disorder_group
Ni1 Ni 0.67466(5) 0.05342(5) 0.28986(4) 0.0546(2) Uani 1 1 d . . .
Ni2 Ni 0.93774(5) 0.07543(5) 0.30483(4) 0.0576(2) Uani 1 1 d . . .
S1 S 0.81136(10) 0.00707(10) 0.37945(8) 0.0571(3) Uani 1 1 d . . .
S2 S 0.82174(10) 0.18828(10) 0.30951(8) 0.0582(3) Uani 1 1 d . . .
N1 N 0.5848(3) 0.0981(4) 0.3798(3) 0.0638(11) Uani 1 1 d . . .
H1 H 0.5890 0.1676 0.3907 0.077 Uiso 1 1 calc R . .
N2 N 0.5848(3) -0.0947(3) 0.2354(3) 0.0622(10) Uani 1 1 d . . .
H2 H 0.6159 -0.1318 0.2649 0.075 Uiso 1 1 calc R . .
N3 N 0.5911(3) 0.0891(4) 0.1924(3) 0.0637(11) Uani 1 1 d . . .
H3 H 0.5180 0.0709 0.1928 0.076 Uiso 1 1 calc R . .
N4 N 1.0112(3) 0.1222(3) 0.2167(3) 0.0623(11) Uani 1 1 d . . .
H4 H 1.0824 0.1155 0.2263 0.075 Uiso 1 1 calc R . .
N5 N 0.9867(4) -0.0612(4) 0.2600(3) 0.0740(13) Uani 1 1 d . . .
H5 H 0.9522 -0.1036 0.2854 0.089 Uiso 1 1 calc R . .
N6 N 1.0589(3) 0.1472(4) 0.4075(3) 0.0693(12) Uani 1 1 d . . .
H6 H 1.0711 0.2162 0.4136 0.083 Uiso 1 1 calc R . .
C1 C 0.8295(4) 0.1191(4) 0.4691(3) 0.0625(13) Uani 1 1 d . . .
C2 C 0.9338(5) 0.1761(5) 0.5115(3) 0.0712(15) Uani 1 1 d . . .
C3 C 0.9428(7) 0.2651(6) 0.5810(4) 0.094(2) Uani 1 1 d . . .
H3B H 1.0128 0.3048 0.6090 0.113 Uiso 1 1 calc R . .
C4 C 0.8544(7) 0.2979(5) 0.6109(4) 0.093(2) Uani 1 1 d . A .
C5 C 0.7544(6) 0.2389(5) 0.5690(4) 0.0790(16) Uani 1 1 d . . .
H5B H 0.6925 0.2595 0.5882 0.095 Uiso 1 1 calc R . .
C6 C 0.7400(5) 0.1505(4) 0.4997(3) 0.0635(13) Uani 1 1 d . . .
C7 C 0.8671(9) 0.3949(6) 0.6875(5) 0.132(4) Uani 1 1 d D . .
C8A C 0.8958(19) 0.3706(15) 0.7681(10) 0.152(5) Uani 0.50 1 d PD A 1
H8A1 H 0.8989 0.4310 0.8173 0.229 Uiso 0.50 1 calc PR A 1
H8A2 H 0.9662 0.3516 0.7705 0.229 Uiso 0.50 1 calc PR A 1
H8A3 H 0.8407 0.3137 0.7683 0.229 Uiso 0.50 1 calc PR A 1
C9A C 0.7739(17) 0.4529(15) 0.6877(11) 0.152(5) Uani 0.50 1 d PD A 1
H9A1 H 0.8016 0.5254 0.7211 0.229 Uiso 0.50 1 calc PR A 1
H9A2 H 0.7173 0.4240 0.7124 0.229 Uiso 0.50 1 calc PR A 1
H9A3 H 0.7439 0.4461 0.6296 0.229 Uiso 0.50 1 calc PR A 1
C10A C 0.9704(16) 0.4765(12) 0.6851(11) 0.152(5) Uani 0.50 1 d PD A 1
H10A H 0.9596 0.4885 0.6312 0.229 Uiso 0.50 1 calc PR A 1
H10B H 1.0356 0.4494 0.6913 0.229 Uiso 0.50 1 calc PR A 1
H10C H 0.9784 0.5410 0.7316 0.229 Uiso 0.50 1 calc PR A 1
C8B C 0.811(2) 0.3652(18) 0.7505(12) 0.188(8) Uani 0.50 1 d PD A 2
H8B1 H 0.8296 0.4219 0.8045 0.282 Uiso 0.50 1 calc PR A 2
H8B2 H 0.8330 0.3049 0.7584 0.282 Uiso 0.50 1 calc PR A 2
H8B3 H 0.7325 0.3492 0.7300 0.282 Uiso 0.50 1 calc PR A 2
C9B C 0.810(2) 0.4646(17) 0.6588(12) 0.188(8) Uani 0.50 1 d PD A 2
H9B1 H 0.7919 0.5139 0.7075 0.282 Uiso 0.50 1 calc PR A 2
H9B2 H 0.7430 0.4249 0.6186 0.282 Uiso 0.50 1 calc PR A 2
H9B3 H 0.8558 0.5011 0.6312 0.282 Uiso 0.50 1 calc PR A 2
C10B C 0.9796(18) 0.4457(17) 0.7264(12) 0.188(8) Uani 0.50 1 d PD A 2
H10D H 1.0222 0.4433 0.6822 0.282 Uiso 0.50 1 calc PR A 2
H10E H 1.0086 0.4107 0.7631 0.282 Uiso 0.50 1 calc PR A 2
H10F H 0.9832 0.5170 0.7601 0.282 Uiso 0.50 1 calc PR A 2
C11 C 1.0337(5) 0.1411(6) 0.4891(4) 0.0809(17) Uani 1 1 d . . .
H11A H 1.0956 0.1828 0.5348 0.097 Uiso 1 1 calc R . .
H11B H 1.0262 0.0694 0.4869 0.097 Uiso 1 1 calc R . .
C12 C 1.1628(5) 0.1163(6) 0.3967(5) 0.094(2) Uani 1 1 d . . .
H12A H 1.2161 0.1519 0.4499 0.113 Uiso 1 1 calc R . .
H12B H 1.1898 0.1387 0.3520 0.113 Uiso 1 1 calc R . .
C13 C 1.1547(6) 0.0035(7) 0.3737(5) 0.101(2) Uani 1 1 d . . .
H13A H 1.1115 -0.0212 0.4104 0.121 Uiso 1 1 calc R . .
H13B H 1.2281 -0.0087 0.3861 0.121 Uiso 1 1 calc R . .
C14 C 1.1045(5) -0.0595(6) 0.2822(5) 0.095(2) Uani 1 1 d . . .
H14A H 1.1434 -0.0313 0.2450 0.114 Uiso 1 1 calc R . .
H14B H 1.1139 -0.1305 0.2711 0.114 Uiso 1 1 calc R . .
C15 C 0.9433(5) -0.1104(5) 0.1694(4) 0.0823(18) Uani 1 1 d . . .
H15A H 0.8638 -0.1199 0.1604 0.099 Uiso 1 1 calc R . .
H15B H 0.9601 -0.1792 0.1512 0.099 Uiso 1 1 calc R . .
C16 C 0.9842(5) -0.0544(5) 0.1127(4) 0.0782(16) Uani 1 1 d . . .
H16A H 1.0633 -0.0480 0.1192 0.094 Uiso 1 1 calc R . .
H16B H 0.9516 -0.0964 0.0533 0.094 Uiso 1 1 calc R . .
C17 C 0.9605(5) 0.0499(5) 0.1296(4) 0.0695(14) Uani 1 1 d . . .
H17A H 0.8814 0.0438 0.1215 0.083 Uiso 1 1 calc R . .
H17B H 0.9870 0.0788 0.0879 0.083 Uiso 1 1 calc R . .
C18 C 1.0153(4) 0.2314(4) 0.2244(4) 0.0668(14) Uani 1 1 d . . .
H18A H 1.0359 0.2747 0.2847 0.080 Uiso 1 1 calc R . .
H18B H 1.0714 0.2533 0.1950 0.080 Uiso 1 1 calc R . .
C19 C 0.9099(4) 0.2473(4) 0.1878(3) 0.0612(12) Uani 1 1 d . . .
C20 C 0.8163(4) 0.2258(4) 0.2190(3) 0.0556(11) Uani 1 1 d . . .
C21 C 0.7170(4) 0.2329(4) 0.1774(3) 0.0621(12) Uani 1 1 d . . .
C22 C 0.7139(5) 0.2662(4) 0.1085(3) 0.0651(13) Uani 1 1 d . . .
H22 H 0.6464 0.2713 0.0813 0.078 Uiso 1 1 calc R . .
C23 C 0.8052(5) 0.2919(4) 0.0783(3) 0.0625(13) Uani 1 1 d . . .
C24 C 0.9018(5) 0.2802(4) 0.1182(3) 0.0667(13) Uani 1 1 d . . .
H24 H 0.9654 0.2952 0.0971 0.080 Uiso 1 1 calc R . .
C25 C 0.8021(5) 0.3240(4) -0.0007(3) 0.0695(14) Uani 1 1 d . . .
C26 C 0.6913(6) 0.3420(6) -0.0299(5) 0.096(2) Uani 1 1 d . . .
H26A H 0.6758 0.3990 0.0142 0.144 Uiso 1 1 calc R . .
H26B H 0.6362 0.2802 -0.0408 0.144 Uiso 1 1 calc R . .
H26C H 0.6910 0.3586 -0.0818 0.144 Uiso 1 1 calc R . .
C27 C 0.8219(8) 0.2367(6) -0.0719(4) 0.116(3) Uani 1 1 d . . .
H27A H 0.7674 0.1748 -0.0816 0.174 Uiso 1 1 calc R . .
H27B H 0.8939 0.2246 -0.0568 0.174 Uiso 1 1 calc R . .
H27C H 0.8173 0.2543 -0.1235 0.174 Uiso 1 1 calc R . .
C28 C 0.8810(7) 0.4226(7) 0.0189(5) 0.119(3) Uani 1 1 d . . .
H28A H 0.8636 0.4755 0.0652 0.179 Uiso 1 1 calc R . .
H28B H 0.8772 0.4430 -0.0313 0.179 Uiso 1 1 calc R . .
H28C H 0.9541 0.4138 0.0355 0.179 Uiso 1 1 calc R . .
C29 C 0.6140(4) 0.1994(5) 0.2031(4) 0.0718(15) Uani 1 1 d . . .
H29A H 0.6178 0.2398 0.2631 0.086 Uiso 1 1 calc R . .
H29B H 0.5537 0.2137 0.1689 0.086 Uiso 1 1 calc R . .
C30 C 0.6084(5) 0.0238(5) 0.1095(3) 0.0737(15) Uani 1 1 d . . .
H30A H 0.6869 0.0322 0.1105 0.088 Uiso 1 1 calc R . .
H30B H 0.5767 0.0475 0.0647 0.088 Uiso 1 1 calc R . .
C31 C 0.5593(5) -0.0881(5) 0.0880(4) 0.0760(15) Uani 1 1 d . . .
H31A H 0.4806 -0.0961 0.0854 0.091 Uiso 1 1 calc R . .
H31B H 0.5705 -0.1256 0.0310 0.091 Uiso 1 1 calc R . .
C32 C 0.6028(5) -0.1377(5) 0.1480(3) 0.0699(14) Uani 1 1 d . . .
H32A H 0.5688 -0.2114 0.1255 0.084 Uiso 1 1 calc R . .
H32B H 0.6813 -0.1312 0.1499 0.084 Uiso 1 1 calc R . .
C33 C 0.4689(4) -0.1168(5) 0.2378(4) 0.0734(15) Uani 1 1 d . . .
H33A H 0.4426 -0.1916 0.2208 0.088 Uiso 1 1 calc R . .
H33B H 0.4287 -0.0930 0.1965 0.088 Uiso 1 1 calc R . .
C34 C 0.4457(5) -0.0654(5) 0.3253(4) 0.0800(17) Uani 1 1 d . . .
H34A H 0.3691 -0.0915 0.3253 0.096 Uiso 1 1 calc R . .
H34B H 0.4905 -0.0854 0.3669 0.096 Uiso 1 1 calc R . .
C35 C 0.4670(5) 0.0484(5) 0.3534(4) 0.0769(16) Uani 1 1 d . . .
H35A H 0.4307 0.0737 0.4014 0.092 Uiso 1 1 calc R . .
H35B H 0.4350 0.0689 0.3066 0.092 Uiso 1 1 calc R . .
C36 C 0.6292(5) 0.0876(5) 0.4620(3) 0.0699(14) Uani 1 1 d . . .
H36A H 0.5809 0.1084 0.5023 0.084 Uiso 1 1 calc R . .
H36B H 0.6302 0.0149 0.4528 0.084 Uiso 1 1 calc R . .
Cl1 Cl 1.28594(12) 0.09789(15) 0.12139(11) 0.0854(5) Uani 1 1 d D . .
O1A O 1.1970(7) 0.0802(9) 0.0597(6) 0.129(2) Uani 0.592(10) 1 d PD B 1
O2A O 1.3561(8) 0.1928(8) 0.1303(7) 0.129(2) Uani 0.592(10) 1 d PD B 1
O3A O 1.2492(7) 0.1019(9) 0.1979(6) 0.129(2) Uani 0.592(10) 1 d PD B 1
O4A O 1.3536(7) 0.0282(8) 0.1082(7) 0.129(2) Uani 0.592(10) 1 d PD B 1
O1B O 1.2195(10) 0.0290(11) 0.0425(8) 0.129(2) Uani 0.41 1 d PD B 2
O2B O 1.3733(10) 0.1575(12) 0.1013(10) 0.129(2) Uani 0.41 1 d PD B 2
O3B O 1.2228(10) 0.1568(11) 0.1682(9) 0.129(2) Uani 0.41 1 d PD B 2
O4B O 1.3314(10) 0.0391(11) 0.1660(9) 0.129(2) Uani 0.41 1 d PD B 2
Cl2 Cl 0.58605(16) -0.27792(15) 0.39123(12) 0.0956(5) Uani 1 1 d D . .
O6A O 0.5621(9) -0.2705(8) 0.3093(6) 0.136(2) Uani 0.658(10) 1 d PD C 1
O5A O 0.5197(8) -0.3511(7) 0.4068(6) 0.136(2) Uani 0.658(10) 1 d PD C 1
O7A O 0.5956(9) -0.1740(7) 0.4528(6) 0.136(2) Uani 0.658(10) 1 d PD C 1
O8A O 0.6986(7) -0.2893(7) 0.4012(6) 0.136(2) Uani 0.658(10) 1 d PD C 1
O5B O 0.4972(13) -0.3163(13) 0.3250(10) 0.136(2) Uani 0.34 1 d PD C 2
O6B O 0.6582(13) -0.2164(12) 0.3661(11) 0.136(2) Uani 0.34 1 d PD C 2
O7B O 0.5557(15) -0.2215(13) 0.4618(10) 0.136(2) Uani 0.34 1 d PD C 2
O8B O 0.6249(15) -0.3571(12) 0.4038(10) 0.136(2) Uani 0.34 1 d PD C 2

loop_
_atom_site_aniso_label
_atom_site_aniso_U_11
_atom_site_aniso_U_22
_atom_site_aniso_U_33
_atom_site_aniso_U_23
_atom_site_aniso_U_13
_atom_site_aniso_U_12
Ni1 0.0533(4) 0.0643(4) 0.0537(4) 0.0266(3) 0.0177(3) 0.0148(3)
Ni2 0.0533(4) 0.0674(4) 0.0614(4) 0.0318(3) 0.0168(3) 0.0147(3)
S1 0.0592(7) 0.0630(8) 0.0572(7) 0.0286(6) 0.0171(6) 0.0149(6)
S2 0.0602(7) 0.0658(8) 0.0580(7) 0.0305(6) 0.0176(6) 0.0156(6)
N1 0.067(3) 0.067(3) 0.069(3) 0.033(2) 0.025(2) 0.019(2)
N2 0.058(2) 0.071(3) 0.064(3) 0.031(2) 0.012(2) 0.015(2)
N3 0.052(2) 0.082(3) 0.069(3) 0.038(2) 0.019(2) 0.017(2)
N4 0.054(2) 0.074(3) 0.071(3) 0.036(2) 0.023(2) 0.017(2)
N5 0.072(3) 0.083(3) 0.089(3) 0.045(3) 0.039(3) 0.028(2)
N6 0.057(2) 0.090(3) 0.073(3) 0.048(3) 0.011(2) 0.009(2)
C1 0.075(3) 0.072(3) 0.046(3) 0.028(2) 0.015(2) 0.014(3)
C2 0.079(4) 0.078(4) 0.053(3) 0.028(3) 0.008(3) 0.004(3)
C3 0.116(6) 0.091(5) 0.063(4) 0.036(4) -0.002(4) -0.017(4)
C4 0.137(7) 0.082(5) 0.062(4) 0.030(3) 0.021(4) 0.017(5)
C5 0.110(5) 0.075(4) 0.059(3) 0.027(3) 0.025(3) 0.024(4)
C6 0.078(3) 0.069(3) 0.050(3) 0.025(3) 0.022(2) 0.017(3)
C7 0.222(11) 0.082(6) 0.063(4) 0.018(4) -0.005(6) -0.004(6)
C8A 0.287(17) 0.077(7) 0.071(6) 0.010(5) 0.013(8) 0.026(9)
C9A 0.287(17) 0.077(7) 0.071(6) 0.010(5) 0.013(8) 0.026(9)
C10A 0.287(17) 0.077(7) 0.071(6) 0.010(5) 0.013(8) 0.026(9)
C8B 0.35(3) 0.115(11) 0.081(8) 0.014(7) 0.047(11) 0.036(13)
C9B 0.35(3) 0.115(11) 0.081(8) 0.014(7) 0.047(11) 0.036(13)
C10B 0.35(3) 0.115(11) 0.081(8) 0.014(7) 0.047(11) 0.036(13)
C11 0.068(3) 0.106(5) 0.074(4) 0.050(4) 0.001(3) 0.004(3)
C12 0.068(4) 0.136(7) 0.100(5) 0.075(5) 0.014(3) 0.016(4)
C13 0.075(4) 0.157(7) 0.119(6) 0.092(6) 0.035(4) 0.058(5)
C14 0.083(4) 0.117(6) 0.131(6) 0.075(5) 0.054(4) 0.056(4)
C15 0.084(4) 0.073(4) 0.104(5) 0.030(4) 0.048(4) 0.029(3)
C16 0.081(4) 0.085(4) 0.082(4) 0.031(3) 0.038(3) 0.031(3)
C17 0.067(3) 0.079(4) 0.069(3) 0.030(3) 0.021(3) 0.021(3)
C18 0.057(3) 0.080(4) 0.071(3) 0.036(3) 0.019(3) 0.006(3)
C19 0.063(3) 0.066(3) 0.063(3) 0.033(3) 0.015(2) 0.012(2)
C20 0.063(3) 0.054(3) 0.059(3) 0.028(2) 0.020(2) 0.015(2)
C21 0.060(3) 0.062(3) 0.073(3) 0.034(3) 0.017(2) 0.016(2)
C22 0.070(3) 0.064(3) 0.073(3) 0.038(3) 0.011(3) 0.019(3)
C23 0.078(3) 0.055(3) 0.061(3) 0.029(2) 0.014(3) 0.012(3)
C24 0.078(3) 0.064(3) 0.065(3) 0.032(3) 0.021(3) 0.008(3)
C25 0.084(4) 0.067(3) 0.065(3) 0.034(3) 0.015(3) 0.012(3)
C26 0.106(5) 0.112(6) 0.087(4) 0.060(4) 0.013(4) 0.025(4)
C27 0.187(9) 0.112(6) 0.073(4) 0.044(4) 0.047(5) 0.056(6)
C28 0.131(6) 0.118(6) 0.123(6) 0.086(5) 0.008(5) -0.009(5)
C29 0.060(3) 0.090(4) 0.091(4) 0.052(3) 0.028(3) 0.032(3)
C30 0.073(3) 0.092(4) 0.051(3) 0.028(3) 0.008(3) -0.001(3)
C31 0.073(4) 0.088(4) 0.064(3) 0.027(3) 0.016(3) 0.006(3)
C32 0.071(3) 0.067(4) 0.067(3) 0.017(3) 0.020(3) 0.011(3)
C33 0.061(3) 0.090(4) 0.075(3) 0.039(3) 0.017(3) 0.006(3)
C34 0.060(3) 0.104(5) 0.084(4) 0.044(4) 0.026(3) 0.008(3)
C35 0.063(3) 0.099(5) 0.079(4) 0.036(3) 0.029(3) 0.023(3)
C36 0.076(3) 0.090(4) 0.058(3) 0.034(3) 0.030(3) 0.027(3)
Cl1 0.0566(8) 0.1235(14) 0.0949(11) 0.0561(10) 0.0231(7) 0.0270(8)
O1A 0.096(3) 0.168(5) 0.141(4) 0.070(3) 0.035(2) 0.034(3)
O2A 0.096(3) 0.168(5) 0.141(4) 0.070(3) 0.035(2) 0.034(3)
O3A 0.096(3) 0.168(5) 0.141(4) 0.070(3) 0.035(2) 0.034(3)
O4A 0.096(3) 0.168(5) 0.141(4) 0.070(3) 0.035(2) 0.034(3)
O1B 0.096(3) 0.168(5) 0.141(4) 0.070(3) 0.035(2) 0.034(3)
O2B 0.096(3) 0.168(5) 0.141(4) 0.070(3) 0.035(2) 0.034(3)
O3B 0.096(3) 0.168(5) 0.141(4) 0.070(3) 0.035(2) 0.034(3)
O4B 0.096(3) 0.168(5) 0.141(4) 0.070(3) 0.035(2) 0.034(3)
Cl2 0.1085(13) 0.0998(13) 0.0989(12) 0.0448(10) 0.0443(10) 0.0377(10)
O6A 0.155(5) 0.123(4) 0.137(4) 0.048(3) 0.036(3) 0.032(3)
O5A 0.155(5) 0.123(4) 0.137(4) 0.048(3) 0.036(3) 0.032(3)
O7A 0.155(5) 0.123(4) 0.137(4) 0.048(3) 0.036(3) 0.032(3)
O8A 0.155(5) 0.123(4) 0.137(4) 0.048(3) 0.036(3) 0.032(3)
O5B 0.155(5) 0.123(4) 0.137(4) 0.048(3) 0.036(3) 0.032(3)
O6B 0.155(5) 0.123(4) 0.137(4) 0.048(3) 0.036(3) 0.032(3)
O7B 0.155(5) 0.123(4) 0.137(4) 0.048(3) 0.036(3) 0.032(3)
O8B 0.155(5) 0.123(4) 0.137(4) 0.048(3) 0.036(3) 0.032(3)

loop_
_atom_type_symbol
_atom_type_description
_atom_type_scat_dispersion_real
_atom_type_scat_dispersion_imag
_atom_type_scat_source
C C 0.0033 0.0016 'International Tables Vol C Tables 4.2.6.8 and 6.1.1.4'
H H 0.0000 0.0000 'International Tables Vol C Tables 4.2.6.8 and 6.1.1.4'
N N 0.0061 0.0033 'International Tables Vol C Tables 4.2.6.8 and 6.1.1.4'
O O 0.0106 0.0060 'International Tables Vol C Tables 4.2.6.8 and 6.1.1.4'
S S 0.1246 0.1234 'International Tables Vol C Tables 4.2.6.8 and 6.1.1.4'
Cl Cl 0.1484 0.1585 'International Tables Vol C Tables 4.2.6.8 and 6.1.1.4'
Ni Ni 0.3393 1.1124 'International Tables Vol C Tables 4.2.6.8 and 6.1.1.4'

loop_
_geom_angle_atom_site_label_1
_geom_angle_atom_site_label_2
_geom_angle_atom_site_label_3
_geom_angle
N1 Ni1 N2 95.56(18)
N1 Ni1 N3 99.88(16)
N2 Ni1 N3 88.29(18)
N1 Ni1 S2 109.40(14)
N2 Ni1 S2 154.83(12)
N3 Ni1 S2 90.52(13)
N1 Ni1 S1 95.77(13)
N2 Ni1 S1 93.83(12)
N3 Ni1 S1 163.93(11)
S2 Ni1 S1 80.82(5)
N6 Ni2 N5 98.5(2)
N6 Ni2 N4 98.12(17)
N5 Ni2 N4 87.94(17)
N6 Ni2 S2 105.57(15)
N5 Ni2 S2 155.77(16)
N4 Ni2 S2 91.42(12)
N6 Ni2 S1 96.12(12)
N5 Ni2 S1 92.92(13)
N4 Ni2 S1 165.45(13)
S2 Ni2 S1 81.85(5)
C1 S1 Ni2 97.94(17)
C1 S1 Ni1 95.65(18)
Ni2 S1 Ni1 84.44(4)
C20 S2 Ni2 110.08(16)
C20 S2 Ni1 110.54(18)
Ni2 S2 Ni1 89.33(5)
C36 N1 C35 109.7(4)
C36 N1 Ni1 113.0(3)
C35 N1 Ni1 114.9(4)
C36 N1 H1 106.2
C35 N1 H1 106.2
Ni1 N1 H1 106.2
C33 N2 C32 110.8(4)
C33 N2 Ni1 120.0(4)
C32 N2 Ni1 109.0(3)
C33 N2 H2 105.3
C32 N2 H2 105.3
Ni1 N2 H2 105.3
C29 N3 C30 112.7(4)
C29 N3 Ni1 114.3(4)
C30 N3 Ni1 109.7(3)
C29 N3 H3 106.5
C30 N3 H3 106.5
Ni1 N3 H3 106.5
C18 N4 C17 112.3(4)
C18 N4 Ni2 115.0(3)
C17 N4 Ni2 109.5(3)
C18 N4 H4 106.5
C17 N4 H4 106.5
Ni2 N4 H4 106.5
C15 N5 C14 112.4(5)
C15 N5 Ni2 110.0(4)
C14 N5 Ni2 117.5(4)
C15 N5 H5 105.3
C14 N5 H5 105.3
Ni2 N5 H5 105.3
C12 N6 C11 108.9(4)
C12 N6 Ni2 113.9(4)
C11 N6 Ni2 115.5(3)
C12 N6 H6 105.9
C11 N6 H6 105.9
Ni2 N6 H6 105.9
C6 C1 C2 119.1(5)
C6 C1 S1 120.2(4)
C2 C1 S1 120.7(4)
C3 C2 C1 118.0(6)
C3 C2 C11 119.4(6)
C1 C2 C11 122.4(5)
C4 C3 C2 123.2(7)
C4 C3 H3B 118.4
C2 C3 H3B 118.4
C5 C4 C3 116.9(6)
C5 C4 C7 121.2(8)
C3 C4 C7 121.9(8)
C4 C5 C6 122.7(6)
C4 C5 H5B 118.6
C6 C5 H5B 118.6
C5 C6 C1 120.0(6)
C5 C6 C36 119.0(5)
C1 C6 C36 121.0(5)
C10B C7 C9B 110.6(11)
C10B C7 C8B 109.9(10)
C9B C7 C8B 107.8(11)
C10B C7 C8A 71.8(10)
C9B C7 C8A 138.5(12)
C8B C7 C8A 41.7(11)
C10B C7 C4 113.7(12)
C9B C7 C4 107.2(10)
C8B C7 C4 107.5(11)
C8A C7 C4 109.1(10)
C10B C7 C9A 123.3(14)
C9B C7 C9A 28.5(10)
C8B C7 C9A 79.3(11)
C8A C7 C9A 114.0(10)
C4 C7 C9A 115.9(10)
C10B C7 C10A 35.0(9)
C9B C7 C10A 81.0(11)
C8B C7 C10A 139.4(12)
C8A C7 C10A 106.3(9)
C4 C7 C10A 107.3(9)
C9A C7 C10A 103.5(9)
C7 C8A H8A1 109.5
C7 C8A H8A2 109.5
H8A1 C8A H8A2 109.5
C7 C8A H8A3 109.5
H8A1 C8A H8A3 109.5
H8A2 C8A H8A3 109.5
C7 C9A H9A1 109.5
C7 C9A H9A2 109.5
H9A1 C9A H9A2 109.5
C7 C9A H9A3 109.5
H9A1 C9A H9A3 109.5
H9A2 C9A H9A3 109.5
C7 C10A H10A 109.5
C7 C10A H10B 109.5
H10A C10A H10B 109.5
C7 C10A H10C 109.5
H10A C10A H10C 109.5
H10B C10A H10C 109.5
C7 C8B H8B1 109.5
C7 C8B H8B2 109.5
H8B1 C8B H8B2 109.5
C7 C8B H8B3 109.5
H8B1 C8B H8B3 109.5
H8B2 C8B H8B3 109.5
C7 C9B H9B1 109.5
C7 C9B H9B2 109.5
H9B1 C9B H9B2 109.5
C7 C9B H9B3 109.5
H9B1 C9B H9B3 109.5
H9B2 C9B H9B3 109.5
C7 C10B H10D 109.5
C7 C10B H10E 109.5
H10D C10B H10E 109.5
C7 C10B H10F 109.5
H10D C10B H10F 109.5
H10E C10B H10F 109.5
N6 C11 C2 115.2(5)
N6 C11 H11A 108.5
C2 C11 H11A 108.5
N6 C11 H11B 108.5
C2 C11 H11B 108.5
H11A C11 H11B 107.5
N6 C12 C13 113.5(5)
N6 C12 H12A 108.9
C13 C12 H12A 108.9
N6 C12 H12B 108.9
C13 C12 H12B 108.9
H12A C12 H12B 107.7
C12 C13 C14 115.2(6)
C12 C13 H13A 108.5
C14 C13 H13A 108.5
C12 C13 H13B 108.5
C14 C13 H13B 108.5
H13A C13 H13B 107.5
N5 C14 C13 113.2(5)
N5 C14 H14A 108.9
C13 C14 H14A 108.9
N5 C14 H14B 108.9
C13 C14 H14B 108.9
H14A C14 H14B 107.7
N5 C15 C16 116.2(6)
N5 C15 H15A 108.2
C16 C15 H15A 108.2
N5 C15 H15B 108.2
C16 C15 H15B 108.2
H15A C15 H15B 107.4
C17 C16 C15 114.9(5)
C17 C16 H16A 108.5
C15 C16 H16A 108.5
C17 C16 H16B 108.5
C15 C16 H16B 108.5
H16A C16 H16B 107.5
C16 C17 N4 113.2(5)
C16 C17 H17A 108.9
N4 C17 H17A 108.9
C16 C17 H17B 108.9
N4 C17 H17B 108.9
H17A C17 H17B 107.7
C19 C18 N4 112.3(4)
C19 C18 H18A 109.1
N4 C18 H18A 109.1
C19 C18 H18B 109.1
N4 C18 H18B 109.1
H18A C18 H18B 107.9
C24 C19 C20 118.3(5)
C24 C19 C18 119.9(5)
C20 C19 C18 121.8(4)
C19 C20 C21 119.5(4)
C19 C20 S2 120.6(4)
C21 C20 S2 119.9(4)
C22 C21 C20 119.6(5)
C22 C21 C29 119.5(5)
C20 C21 C29 120.9(4)
C23 C22 C21 122.3(5)
C23 C22 H22 118.8
C21 C22 H22 118.8
C22 C23 C24 117.1(5)
C22 C23 C25 122.8(5)
C24 C23 C25 119.9(5)
C23 C24 C19 123.1(5)
C23 C24 H24 118.5
C19 C24 H24 118.5
C28 C25 C27 113.7(6)
C28 C25 C26 106.5(5)
C27 C25 C26 106.8(6)
C28 C25 C23 110.2(5)
C27 C25 C23 108.0(5)
C26 C25 C23 111.6(5)
C25 C26 H26A 109.5
C25 C26 H26B 109.5
H26A C26 H26B 109.5
C25 C26 H26C 109.5
H26A C26 H26C 109.5
H26B C26 H26C 109.5
C25 C27 H27A 109.5
C25 C27 H27B 109.5
H27A C27 H27B 109.5
C25 C27 H27C 109.5
H27A C27 H27C 109.5
H27B C27 H27C 109.5
C25 C28 H28A 109.5
C25 C28 H28B 109.5
H28A C28 H28B 109.5
C25 C28 H28C 109.5
H28A C28 H28C 109.5
H28B C28 H28C 109.5
N3 C29 C21 112.8(4)
N3 C29 H29A 109.0
C21 C29 H29A 109.0
N3 C29 H29B 109.0
C21 C29 H29B 109.0
H29A C29 H29B 107.8
N3 C30 C31 113.3(4)
N3 C30 H30A 108.9
C31 C30 H30A 108.9
N3 C30 H30B 108.9
C31 C30 H30B 108.9
H30A C30 H30B 107.7
C32 C31 C30 115.8(5)
C32 C31 H31A 108.3
C30 C31 H31A 108.3
C32 C31 H31B 108.3
C30 C31 H31B 108.3
H31A C31 H31B 107.4
N2 C32 C31 114.8(5)
N2 C32 H32A 108.6
C31 C32 H32A 108.6
N2 C32 H32B 108.6
C31 C32 H32B 108.6
H32A C32 H32B 107.5
N2 C33 C34 112.4(5)
N2 C33 H33A 109.1
C34 C33 H33A 109.1
N2 C33 H33B 109.1
C34 C33 H33B 109.1
H33A C33 H33B 107.8
C35 C34 C33 114.6(5)
C35 C34 H34A 108.6
C33 C34 H34A 108.6
C35 C34 H34B 108.6
C33 C34 H34B 108.6
H34A C34 H34B 107.6
C34 C35 N1 113.4(5)
C34 C35 H35A 108.9
N1 C35 H35A 108.9
C34 C35 H35B 108.9
N1 C35 H35B 108.9
H35A C35 H35B 107.7
C6 C36 N1 112.6(4)
C6 C36 H36A 109.1
N1 C36 H36A 109.1
C6 C36 H36B 109.1
N1 C36 H36B 109.1
H36A C36 H36B 107.8
O1A Cl1 O3B 79.8(7)
O1A Cl1 O4A 118.1(6)
O3B Cl1 O4A 153.8(7)
O1A Cl1 O4B 135.5(8)
O3B Cl1 O4B 111.0(7)
O4A Cl1 O4B 42.8(6)
O1A Cl1 O3A 107.9(5)
O3B Cl1 O3A 46.7(6)
O4A Cl1 O3A 107.4(5)
O4B Cl1 O3A 64.8(6)
O1A Cl1 O2B 106.9(8)
O3B Cl1 O2B 113.3(8)
O4A Cl1 O2B 81.2(7)
O4B Cl1 O2B 107.3(7)
O3A Cl1 O2B 133.8(8)
O1A Cl1 O2A 108.7(6)
O3B Cl1 O2A 86.8(7)
O4A Cl1 O2A 103.4(5)
O4B Cl1 O2A 114.7(8)
O3A Cl1 O2A 111.3(6)
O2B Cl1 O2A 27.0(7)
O1A Cl1 O1B 33.1(6)
O3B Cl1 O1B 109.2(7)
O4A Cl1 O1B 85.2(7)
O4B Cl1 O1B 108.6(8)
O3A Cl1 O1B 118.5(7)
O2B Cl1 O1B 107.2(7)
O2A Cl1 O1B 124.0(8)
O5A Cl2 O8B 60.9(8)
O5A Cl2 O7B 79.3(8)
O8B Cl2 O7B 111.0(8)
O5A Cl2 O6B 170.7(8)
O8B Cl2 O6B 112.5(9)
O7B Cl2 O6B 109.8(9)
O5A Cl2 O5B 72.6(8)
O8B Cl2 O5B 109.0(9)
O7B Cl2 O5B 109.2(9)
O6B Cl2 O5B 105.1(8)
O5A Cl2 O6A 116.6(6)
O8B Cl2 O6A 122.0(8)
O7B Cl2 O6A 125.9(8)
O6B Cl2 O6A 60.0(7)
O5B Cl2 O6A 45.2(7)
O5A Cl2 O8A 112.6(5)
O8B Cl2 O8A 52.2(8)
O7B Cl2 O8A 116.1(9)
O6B Cl2 O8A 62.3(8)
O5B Cl2 O8A 134.6(8)
O6A Cl2 O8A 104.7(5)
O5A Cl2 O7A 113.3(5)
O8B Cl2 O7A 128.4(8)
O7B Cl2 O7A 34.0(7)
O6B Cl2 O7A 75.9(8)
O5B Cl2 O7A 117.8(8)
O6A Cl2 O7A 106.5(5)
O8A Cl2 O7A 101.8(5)

loop_
_geom_bond_atom_site_label_1
_geom_bond_atom_site_label_2
_geom_bond_distance
Ni1 N1 2.038(4)
Ni1 N2 2.069(5)
Ni1 N3 2.092(4)
Ni1 S2 2.3569(17)
Ni1 S1 2.4702(15)
Ni2 N6 2.038(5)
Ni2 N5 2.070(5)
Ni2 N4 2.085(4)
Ni2 S2 2.3369(15)
Ni2 S1 2.4400(14)
S1 C1 1.776(6)
S2 C20 1.774(5)
N1 C36 1.499(7)
N1 C35 1.500(7)
N1 H1 0.9300
N2 C33 1.474(7)
N2 C32 1.482(7)
N2 H2 0.9300
N3 C29 1.483(7)
N3 C30 1.489(7)
N3 H3 0.9300
N4 C18 1.497(7)
N4 C17 1.498(7)
N4 H4 0.9300
N5 C15 1.464(8)
N5 C14 1.500(8)
N5 H5 0.9300
N6 C12 1.481(8)
N6 C11 1.490(7)
N6 H6 0.9300
C1 C6 1.398(7)
C1 C2 1.410(8)
C2 C3 1.406(9)
C2 C11 1.495(9)
C3 C4 1.386(11)
C3 H3B 0.9500
C4 C5 1.373(10)
C4 C7 1.534(11)
C5 C6 1.388(8)
C5 H5B 0.9500
C6 C36 1.486(8)
C7 C10B 1.464(19)
C7 C9B 1.480(19)
C7 C8B 1.494(18)
C7 C8A 1.527(16)
C7 C9A 1.553(17)
C7 C10A 1.620(17)
C8A H8A1 0.9800
C8A H8A2 0.9800
C8A H8A3 0.9800
C9A H9A1 0.9800
C9A H9A2 0.9800
C9A H9A3 0.9800
C10A H10A 0.9800
C10A H10B 0.9800
C10A H10C 0.9800
C8B H8B1 0.9800
C8B H8B2 0.9800
C8B H8B3 0.9800
C9B H9B1 0.9800
C9B H9B2 0.9800
C9B H9B3 0.9800
C10B H10D 0.9800
C10B H10E 0.9800
C10B H10F 0.9800
C11 H11A 0.9900
C11 H11B 0.9900
C12 C13 1.498(11)
C12 H12A 0.9900
C12 H12B 0.9900
C13 C14 1.521(11)
C13 H13A 0.9900
C13 H13B 0.9900
C14 H14A 0.9900
C14 H14B 0.9900
C15 C16 1.517(8)
C15 H15A 0.9900
C15 H15B 0.9900
C16 C17 1.497(8)
C16 H16A 0.9900
C16 H16B 0.9900
C17 H17A 0.9900
C17 H17B 0.9900
C18 C19 1.490(7)
C18 H18A 0.9900
C18 H18B 0.9900
C19 C24 1.398(7)
C19 C20 1.398(7)
C20 C21 1.405(7)
C21 C22 1.389(7)
C21 C29 1.494(7)
C22 C23 1.378(7)
C22 H22 0.9500
C23 C24 1.390(8)
C23 C25 1.543(7)
C24 H24 0.9500
C25 C28 1.494(9)
C25 C27 1.515(9)
C25 C26 1.527(9)
C26 H26A 0.9800
C26 H26B 0.9800
C26 H26C 0.9800
C27 H27A 0.9800
C27 H27B 0.9800
C27 H27C 0.9800
C28 H28A 0.9800
C28 H28B 0.9800
C28 H28C 0.9800
C29 H29A 0.9900
C29 H29B 0.9900
C30 C31 1.510(8)
C30 H30A 0.9900
C30 H30B 0.9900
C31 C32 1.503(8)
C31 H31A 0.9900
C31 H31B 0.9900
C32 H32A 0.9900
C32 H32B 0.9900
C33 C34 1.529(8)
C33 H33A 0.9900
C33 H33B 0.9900
C34 C35 1.491(9)
C34 H34A 0.9900
C34 H34B 0.9900
C35 H35A 0.9900
C35 H35B 0.9900
C36 H36A 0.9900
C36 H36B 0.9900
Cl1 O1A 1.374(9)
Cl1 O3B 1.396(11)
Cl1 O4A 1.398(9)
Cl1 O4B 1.427(11)
Cl1 O3A 1.428(8)
Cl1 O2B 1.432(12)
Cl1 O2A 1.439(9)
Cl1 O1B 1.444(12)
Cl2 O5A 1.343(8)
Cl2 O8B 1.357(14)
Cl2 O7B 1.359(14)
Cl2 O6B 1.365(13)
Cl2 O5B 1.392(14)
Cl2 O6A 1.427(8)
Cl2 O8A 1.469(9)
Cl2 O7A 1.486(9)

loop_
_platon_squeeze_void_nr
_platon_squeeze_void_average_x
_platon_squeeze_void_average_y
_platon_squeeze_void_average_z
_platon_squeeze_void_volume
_platon_squeeze_void_count_electrons
1 0.009 0.500 0.472 879.5 37.9
